data_2004100
loop_
_publ_author_name
'Nuttall, R. H.'
'Hunter, W. N.'

_publ_section_title
;
 Redetermination of 4-Hydroxy-3-nitrobenzenearsonic Acid
;
_journal_issue 11
_journal_name_full 'Acta Crystallographica Section C'
_journal_page_first 2342
_journal_page_last 2344
_journal_paper_doi 10.1107/S0108270195007542
_journal_volume 51
_journal_year 1995
_chemical_formula_sum 'C6 H6 As N O6'
_chemical_formula_weight 263.04
_space_group_IT_number 2
_symmetry_cell_setting triclinic
_symmetry_space_group_name_Hall '-P 1'
_symmetry_space_group_name_H-M 'P -1'
_atom_type_scat_source 'Cromer & Waber (1974)'
_cell_angle_alpha 101.47(3)
_cell_angle_beta 95.59(2)
_cell_angle_gamma 92.24(2)
_cell_formula_units_Z 2
_cell_length_a 6.658(1)
_cell_length_b 11.528(2)
_cell_length_c 5.695(2)
_cell_measurement_reflns_used 20
_cell_measurement_temperature 295(1)
_cell_measurement_theta_max 23
_cell_measurement_theta_min 13
_cell_volume 425.58(19)
_diffrn_measurement_device 'Rigaku AFC-5'
_diffrn_measurement_method '\w/2\q scans'
_diffrn_radiation_type CuK\a
_diffrn_radiation_wavelength 1.54184
_diffrn_reflns_av_R_equivalents 0.032
_diffrn_reflns_limit_h_max 7
_diffrn_reflns_limit_h_min 0
_diffrn_reflns_limit_k_max 13
_diffrn_reflns_limit_k_min -13
_diffrn_reflns_limit_l_max 6
_diffrn_reflns_limit_l_min -6
_diffrn_reflns_number 1129
_diffrn_reflns_theta_max 60.1
_diffrn_standards_decay_% 6
_diffrn_standards_interval_count 150
_diffrn_standards_number 3
_exptl_absorpt_coefficient_mu 5.566
_exptl_absorpt_correction_T_max 1.04
_exptl_absorpt_correction_T_min 0.91
_exptl_absorpt_correction_type 'empirical, refined from \DF (Walker & Stuart, 1983)'
_exptl_crystal_colour colourless
_exptl_crystal_density_diffrn 2.052
_exptl_crystal_description plate
_exptl_crystal_size_max 0.75
_exptl_crystal_size_mid 0.45
_exptl_crystal_size_min 0.02
_refine_diff_density_max 1.29
_refine_diff_density_min -0.77
_refine_ls_extinction_method none
_refine_ls_goodness_of_fit_obs 1.06
_refine_ls_hydrogen_treatment noref
_refine_ls_number_parameters 127
_refine_ls_number_reflns 1020
_refine_ls_R_factor_obs 0.058
_refine_ls_shift/esd_max 0.01
_refine_ls_structure_factor_coef F
_refine_ls_weighting_details 'w = 4F~o~^2^/\s^2^(F~o~)^2^'
_refine_ls_weighting_scheme calc
_refine_ls_wR_factor_obs 0.082
_reflns_number_observed 1020
_reflns_number_total 1034
_reflns_observed_criterion I>3\s(I)
_cod_data_source_file bm1011.cif
_cod_data_source_block bm1011a
_cod_depositor_comments
;
The following automatic conversions were performed:

'_refine_ls_weighting_scheme' value ' w = 4F~o~^2^/\s^2^(F~o~)^2^'
was changed to 'calc'. New tag '_refine_ls_weighting_details' was
created. The value of the new tag was set to 'w =
4F~o~^2^/\s^2^(F~o~)^2^'.

Automatic conversion script
Id: cif_fix_values 3143 2015-03-26 13:38:13Z robertas 
;
_cod_original_cell_volume 425.6(3)
_cod_database_code 2004100

loop_
_symmetry_equiv_pos_as_xyz
x,y,z
-x,-y,-z

loop_
_atom_site_label
_atom_site_fract_x
_atom_site_fract_y
_atom_site_fract_z
_atom_site_B_iso_or_equiv
As -0.20129(6) 0.07176(4) 0.24071(9) 2.07(4)
O1 0.0449(5) 0.0968(3) 0.3169(7) 2.6(1)
O2 -0.2677(5) 0.0509(4) -0.0593(7) 3.2(2)
O3 -0.2800(5) -0.0574(3) 0.315(1) 2.9(1)
O4 -0.8570(6) 0.2927(5) 0.019(1) 4.4(2)
O5 -0.9340(7) 0.4093(5) 0.339(1) 5.6(2)
O6 -0.6844(7) 0.4632(4) 0.7235(9) 4.1(2)
N1 -0.8206(7) 0.3391(5) 0.228(1) 3.3(2)
C1 -0.3520(7) 0.1984(5) 0.377(1) 1.9(2)
C2 -0.5254(7) 0.2253(4) 0.250(1) 2.3(2)
C3 -0.6391(7) 0.3151(5) 0.368(1) 2.6(2)
C4 -0.5827(8) 0.3755(5) 0.599(1) 2.6(2)
C5 -0.402(1) 0.3500(5) 0.719(1) 3.6(2)
C6 -0.2891(8) 0.2611(6) 0.606(1) 3.3(2)
H1 -0.5672 0.1840 0.0870 3.0
H2 -0.3568 0.3938 0.8800 4.5
H3 -0.1657 0.2438 0.6889 4.0

loop_
_geom_angle_atom_site_label_1
_geom_angle_atom_site_label_2
_geom_angle_atom_site_label_3
_geom_angle
_geom_angle_publ_flag
O1 As O2 113.3(2) yes
O1 As O3 109.6(2) yes
O1 As C1 113.1(2) yes
O2 As O3 104.5(2) yes
O2 As C1 104.9(2) yes
O3 As C1 111.1(2) yes
O4 N1 O5 123.3(5) yes
O4 N1 C3 120.8(5) yes
O5 N1 C3 115.9(6) yes
As C1 C2 120.1(4) yes
As C1 C6 119.0(3) yes
C2 C1 C6 120.9(5) yes
C1 C2 C3 117.4(5) yes
N1 C3 C2 115.3(6) yes
N1 C3 C4 122.2(5) yes
C2 C3 C4 122.5(5) yes
O6 C4 C3 125.7(5) yes
O6 C4 C5 115.3(6) yes
C3 C4 C5 118.9(5) yes
C4 C5 C6 119.3(6) yes
C1 C6 C5 121.0(5) yes

loop_
_geom_bond_atom_site_label_1
_geom_bond_atom_site_label_2
_geom_bond_distance
_geom_bond_publ_flag
As O1 1.654(3) yes
As O2 1.689(4) yes
As O3 1.705(3) yes
As C1 1.885(5) yes
O4 N1 1.201(7) yes
O5 N1 1.249(7) yes
O6 C4 1.360(7) yes
N1 C3 1.448(7) yes
C1 C2 1.382(7) yes
C1 C6 1.379(9) yes
C2 C3 1.407(8) yes
C3 C4 1.369(9) yes
C4 C5 1.398(8) yes
C3 C4 1.369(8) yes

loop_
_geom_contact_atom_site_label_1
_geom_contact_atom_site_label_2
_geom_contact_distance
_geom_contact_site_symmetry_2
_geom_contact_publ_flag
As H1 3.384 2_455 no
As O1 3.578(4) 2_556 no
O1 O3 2.614(5) 2_556 no
O1 O2 2.623(5) 2_555 no
O1 N1 3.053(6) 1_655 no
O1 C3 3.165(6) 1_655 no
O1 O4 3.167(6) 1_655 no
O1 H1 3.221 1_655 no
O1 C2 3.261(6) 1_655 no
O1 O1 3.417(7) 2_556 no
O1 O5 3.577(6) 1_655 no
O2 H1 2.851 2_455 no
O2 H3 2.967 1_554 no
O2 O3 3.226(5) 2_455 no
O2 C2 3.347(7) 2_455 no
O2 C6 3.366(6) 1_554 no
O2 O2 3.441(7) 2_455 no
O2 O3 3.523(7) 1_554 no
O3 H1 2.553 2_455 no
O3 O4 3.207(8) 2_455 no
O3 C2 3.506(8) 2_455 no
O4 H3 2.610 1_454 no
O4 O6 3.087(7) 1_554 no
O4 C4 3.407(8) 1_554 no
O4 C6 3.492(8) 1_454 no
O5 O5 2.730(10) 2_366 no
O5 O6 3.011(6) 2_366 no
O5 H2 3.421 2_466 no
O5 H3 3.447 1_455 no
O5 C6 3.501(8) 1_455 no
O5 C5 3.582(8) 2_466 no
O6 H2 2.501 2_467 no
O6 C4 3.423(7) 2_466 no
O6 C3 3.429(7) 2_466 no
O6 C5 3.445(9) 2_467 no
N1 H2 3.444 2_466 no
C4 C4 3.460(10) 2_466 no
C5 H1 3.338 1_556 no
H1 H2 3.224 1_554 no
H2 H2 3.324 2_467 no
